data_7004964
loop_
_publ_author_name
'Heitmann, Dennis'
'Jones, Cameron'
'Junk, Peter C.'
'Lippert, Kai-Alexander'
'Stasch, Andreas'

_publ_section_title
;
 Homoleptic lanthanide(II)-bis(guanidinate) complexes, [Ln(Giso)(2)]
 (Giso = [(ArN)(2)CN(C(6)H(11))(2)](-), Ar = C(6)H(3)Pr(i)(2)-2,6):
 planar 4-coordinate (Ln = Sm or Eu) vs distorted tetrahedral (Ln = Yb)
 geometries.
;
_journal_issue 2
_journal_name_full 'Dalton transactions (Cambridge, England : 2003)'
_journal_page_first 187
_journal_page_last 189
_journal_paper_doi 10.1039/b614028a
_journal_year 2007
_chemical_formula_sum 'C80 H118 Eu N6'
_chemical_formula_weight 1315.76
_chemical_name_systematic
;
?
;
_space_group_IT_number 14
_symmetry_cell_setting monoclinic
_symmetry_space_group_name_Hall '-P 2yn'
_symmetry_space_group_name_H-M 'P 1 21/n 1'
_atom_sites_solution_hydrogens geom
_atom_sites_solution_primary direct
_atom_sites_solution_secondary difmap
_audit_creation_method SHELXL-97
_cell_angle_alpha 90.00
_cell_angle_beta 99.16(3)
_cell_angle_gamma 90.00
_cell_formula_units_Z 4
_cell_length_a 12.631(3)
_cell_length_b 30.988(6)
_cell_length_c 18.627(4)
_cell_measurement_temperature 150(2)
_cell_volume 7198(3)
_computing_structure_refinement 'SHELXL-97 (Sheldrick, 1997)'
_computing_structure_solution 'SHELXS-97 (Sheldrick, 1990)'
_diffrn_ambient_temperature 150(2)
_diffrn_measured_fraction_theta_full 0.988
_diffrn_measured_fraction_theta_max 0.988
_diffrn_measurement_device_type 'Nonius Kappa CCD'
_diffrn_radiation_monochromator graphite
_diffrn_radiation_source 'fine-focus sealed tube'
_diffrn_radiation_type MoK\a
_diffrn_radiation_wavelength 0.71073
_diffrn_reflns_av_R_equivalents 0.0232
_diffrn_reflns_av_sigmaI/netI 0.0393
_diffrn_reflns_limit_h_max 15
_diffrn_reflns_limit_h_min -15
_diffrn_reflns_limit_k_max 38
_diffrn_reflns_limit_k_min -38
_diffrn_reflns_limit_l_max 22
_diffrn_reflns_limit_l_min -22
_diffrn_reflns_number 26259
_diffrn_reflns_theta_full 26.00
_diffrn_reflns_theta_max 26.00
_diffrn_reflns_theta_min 2.97
_exptl_absorpt_coefficient_mu 0.918
_exptl_absorpt_correction_T_max 0.837
_exptl_absorpt_correction_T_min 0.770
_exptl_absorpt_correction_type multi-scan
_exptl_absorpt_process_details 'Sortav (Blessing, 1995)'
_exptl_crystal_colour yellow-orange'
_exptl_crystal_density_diffrn 1.214
_exptl_crystal_density_method 'not measured'
_exptl_crystal_description block
_exptl_crystal_F_000 2812
_exptl_crystal_size_max 0.30
_exptl_crystal_size_mid 0.30
_exptl_crystal_size_min 0.20
_refine_diff_density_max 2.891
_refine_diff_density_min -2.227
_refine_diff_density_rms 0.064
_refine_ls_extinction_method none
_refine_ls_goodness_of_fit_ref 1.066
_refine_ls_hydrogen_treatment constr
_refine_ls_matrix_type full
_refine_ls_number_parameters 800
_refine_ls_number_reflns 13989
_refine_ls_number_restraints 0
_refine_ls_restrained_S_all 1.066
_refine_ls_R_factor_all 0.0475
_refine_ls_R_factor_gt 0.0387
_refine_ls_shift/su_max 0.002
_refine_ls_shift/su_mean 0.000
_refine_ls_structure_factor_coef Fsqd
_refine_ls_weighting_details 'calc w=1/[\s^2^(Fo^2^)+(0.0124P)^2^+12.2407P] where P=(Fo^2^+2Fc^2^)/3'
_refine_ls_weighting_scheme calc
_refine_ls_wR_factor_gt 0.0843
_refine_ls_wR_factor_ref 0.0890
_reflns_number_gt 12151
_reflns_number_total 13989
_reflns_threshold_expression >2sigma(I)
_cod_data_source_file b614028a.txt
_cod_data_source_block compound2
_cod_original_cell_volume 7198(2)
_cod_original_sg_symbol_H-M P2(1)/n
_cod_database_code 7004964

loop_
_symmetry_equiv_pos_as_xyz
'x, y, z'
'-x+1/2, y+1/2, -z+1/2'
'-x, -y, -z'
'x-1/2, -y-1/2, z-1/2'

loop_
_atom_site_label
_atom_site_type_symbol
_atom_site_fract_x
_atom_site_fract_y
_atom_site_fract_z
_atom_site_U_iso_or_equiv
_atom_site_adp_type
_atom_site_occupancy
_atom_site_symmetry_multiplicity
_atom_site_calc_flag
_atom_site_refinement_flags
_atom_site_disorder_assembly
_atom_site_disorder_group
Eu1 Eu 0.833544(11) 0.159270(4) 0.707809(10) 0.03420(6) Uani 1 1 d . . .
N1 N 0.70464(15) 0.09635(7) 0.69301(11) 0.0192(4) Uani 1 1 d . . .
N2 N 0.88045(15) 0.07939(7) 0.71438(11) 0.0195(4) Uani 1 1 d . . .
N3 N 0.75103(16) 0.02132(7) 0.71340(11) 0.0204(4) Uani 1 1 d . . .
N4 N 0.95620(15) 0.22167(7) 0.69180(11) 0.0198(4) Uani 1 1 d . . .
N5 N 0.78020(15) 0.23723(7) 0.67322(11) 0.0182(4) Uani 1 1 d . . .
N6 N 0.90540(16) 0.29671(7) 0.67651(11) 0.0197(4) Uani 1 1 d . . .
C1 C 0.77874(19) 0.06474(8) 0.70715(13) 0.0184(5) Uani 1 1 d . . .
C2 C 0.60252(19) 0.09141(8) 0.64958(14) 0.0204(5) Uani 1 1 d . . .
C3 C 0.51149(19) 0.10577(8) 0.67851(15) 0.0236(5) Uani 1 1 d . . .
C4 C 0.4117(2) 0.10633(10) 0.63382(16) 0.0325(7) Uani 1 1 d . . .
H4 H 0.3506 0.1163 0.6528 0.039 Uiso 1 1 calc R . .
C5 C 0.4005(2) 0.09271(11) 0.56272(17) 0.0384(7) Uani 1 1 d . . .
H5 H 0.3319 0.0930 0.5331 0.046 Uiso 1 1 calc R . .
C6 C 0.4893(2) 0.07851(10) 0.53439(16) 0.0329(6) Uani 1 1 d . . .
H6 H 0.4808 0.0692 0.4852 0.040 Uiso 1 1 calc R . .
C7 C 0.5909(2) 0.07761(8) 0.57640(14) 0.0243(6) Uani 1 1 d . . .
C8 C 0.5231(2) 0.12261(9) 0.75592(15) 0.0266(6) Uani 1 1 d . . .
H8 H 0.5876 0.1085 0.7846 0.032 Uiso 1 1 calc R . .
C9 C 0.5429(2) 0.17113(9) 0.75681(17) 0.0335(7) Uani 1 1 d . . .
H9A H 0.6086 0.1772 0.7368 0.050 Uiso 1 1 calc R . .
H9B H 0.5509 0.1817 0.8069 0.050 Uiso 1 1 calc R . .
H9C H 0.4821 0.1856 0.7273 0.050 Uiso 1 1 calc R . .
C10 C 0.4262(2) 0.11273(10) 0.79402(18) 0.0369(7) Uani 1 1 d . . .
H10A H 0.3627 0.1277 0.7687 0.055 Uiso 1 1 calc R . .
H10B H 0.4413 0.1227 0.8446 0.055 Uiso 1 1 calc R . .
H10C H 0.4130 0.0816 0.7931 0.055 Uiso 1 1 calc R . .
C11 C 0.6887(2) 0.06450(9) 0.54305(14) 0.0265(6) Uani 1 1 d . . .
H11 H 0.7373 0.0477 0.5806 0.032 Uiso 1 1 calc R . .
C12 C 0.6618(3) 0.03574(11) 0.47597(17) 0.0425(8) Uani 1 1 d . . .
H12A H 0.6190 0.0111 0.4876 0.064 Uiso 1 1 calc R . .
H12B H 0.7283 0.0254 0.4611 0.064 Uiso 1 1 calc R . .
H12C H 0.6207 0.0524 0.4362 0.064 Uiso 1 1 calc R . .
C13 C 0.7507(2) 0.10394(10) 0.52369(17) 0.0358(7) Uani 1 1 d . . .
H13A H 0.7060 0.1206 0.4856 0.054 Uiso 1 1 calc R . .
H13B H 0.8161 0.0946 0.5060 0.054 Uiso 1 1 calc R . .
H13C H 0.7700 0.1220 0.5670 0.054 Uiso 1 1 calc R . .
C14 C 0.97388(19) 0.06023(8) 0.75385(14) 0.0208(5) Uani 1 1 d . . .
C15 C 0.9880(2) 0.05440(8) 0.82992(14) 0.0236(5) Uani 1 1 d . . .
C16 C 1.0875(2) 0.04097(9) 0.86611(16) 0.0308(6) Uani 1 1 d . . .
H16 H 1.0969 0.0364 0.9172 0.037 Uiso 1 1 calc R . .
C17 C 1.1730(2) 0.03410(10) 0.82949(17) 0.0358(7) Uani 1 1 d . . .
H17 H 1.2408 0.0257 0.8554 0.043 Uiso 1 1 calc R . .
C18 C 1.1595(2) 0.03952(9) 0.75510(17) 0.0327(7) Uani 1 1 d . . .
H18 H 1.2183 0.0345 0.7301 0.039 Uiso 1 1 calc R . .
C19 C 1.0609(2) 0.05219(8) 0.71593(15) 0.0245(6) Uani 1 1 d . . .
C20 C 0.8979(2) 0.06489(9) 0.87232(15) 0.0297(6) Uani 1 1 d . . .
H20 H 0.8286 0.0595 0.8395 0.036 Uiso 1 1 calc R . .
C21 C 0.9005(3) 0.11256(11) 0.89365(18) 0.0424(8) Uani 1 1 d . . .
H21A H 0.9642 0.1183 0.9298 0.064 Uiso 1 1 calc R . .
H21B H 0.8359 0.1196 0.9143 0.064 Uiso 1 1 calc R . .
H21C H 0.9028 0.1304 0.8505 0.064 Uiso 1 1 calc R . .
C22 C 0.8983(3) 0.03740(12) 0.94037(17) 0.0444(8) Uani 1 1 d . . .
H22A H 0.9601 0.0453 0.9768 0.067 Uiso 1 1 calc R . .
H22B H 0.9030 0.0068 0.9278 0.067 Uiso 1 1 calc R . .
H22C H 0.8320 0.0425 0.9602 0.067 Uiso 1 1 calc R . .
C23 C 1.0479(2) 0.05869(9) 0.63455(15) 0.0298(6) Uani 1 1 d . . .
H23 H 0.9704 0.0545 0.6143 0.036 Uiso 1 1 calc R . .
C24 C 1.0784(3) 0.10470(10) 0.61634(18) 0.0409(7) Uani 1 1 d . . .
H24A H 1.0342 0.1253 0.6385 0.061 Uiso 1 1 calc R . .
H24B H 1.0661 0.1086 0.5635 0.061 Uiso 1 1 calc R . .
H24C H 1.1542 0.1097 0.6354 0.061 Uiso 1 1 calc R . .
C25 C 1.1126(3) 0.02630(11) 0.59683(18) 0.0430(8) Uani 1 1 d . . .
H25A H 1.1893 0.0326 0.6099 0.064 Uiso 1 1 calc R . .
H25B H 1.0916 0.0286 0.5440 0.064 Uiso 1 1 calc R . .
H25C H 1.0983 -0.0030 0.6125 0.064 Uiso 1 1 calc R . .
C26 C 0.6487(2) 0.01164(8) 0.74065(14) 0.0228(5) Uani 1 1 d . . .
H26 H 0.6157 0.0404 0.7470 0.027 Uiso 1 1 calc R . .
C27 C 0.6622(2) -0.00955(10) 0.81598(15) 0.0305(6) Uani 1 1 d . . .
H27A H 0.6828 -0.0402 0.8123 0.037 Uiso 1 1 calc R . .
H27B H 0.7198 0.0052 0.8493 0.037 Uiso 1 1 calc R . .
C28 C 0.5565(2) -0.00647(10) 0.84600(16) 0.0325(6) Uani 1 1 d . . .
H28A H 0.5647 -0.0207 0.8942 0.039 Uiso 1 1 calc R . .
H28B H 0.5389 0.0243 0.8526 0.039 Uiso 1 1 calc R . .
C29 C 0.4653(2) -0.02771(10) 0.79527(16) 0.0343(7) Uani 1 1 d . . .
H29A H 0.3970 -0.0224 0.8136 0.041 Uiso 1 1 calc R . .
H29B H 0.4773 -0.0593 0.7951 0.041 Uiso 1 1 calc R . .
C30 C 0.4561(2) -0.01054(10) 0.71764(16) 0.0342(7) Uani 1 1 d . . .
H30A H 0.4321 0.0199 0.7164 0.041 Uiso 1 1 calc R . .
H30B H 0.4015 -0.0274 0.6854 0.041 Uiso 1 1 calc R . .
C31 C 0.5636(2) -0.01332(10) 0.68918(15) 0.0307(6) Uani 1 1 d . . .
H31A H 0.5855 -0.0439 0.6866 0.037 Uiso 1 1 calc R . .
H31B H 0.5560 -0.0008 0.6397 0.037 Uiso 1 1 calc R . .
C32 C 0.7793(2) -0.04223(9) 0.63224(16) 0.0320(6) Uani 1 1 d . . .
H32A H 0.7432 -0.0247 0.5911 0.038 Uiso 1 1 calc R . .
H32B H 0.7257 -0.0620 0.6477 0.038 Uiso 1 1 calc R . .
C33 C 0.8251(2) -0.01264(8) 0.69550(14) 0.0239(6) Uani 1 1 d . . .
H33 H 0.8858 0.0031 0.6788 0.029 Uiso 1 1 calc R . .
C34 C 0.8766(2) -0.04084(9) 0.75895(15) 0.0287(6) Uani 1 1 d . . .
H34A H 0.8222 -0.0606 0.7735 0.034 Uiso 1 1 calc R . .
H34B H 0.9042 -0.0224 0.8012 0.034 Uiso 1 1 calc R . .
C35 C 0.9690(2) -0.06715(10) 0.73676(17) 0.0360(7) Uani 1 1 d . . .
H35A H 1.0255 -0.0473 0.7254 0.043 Uiso 1 1 calc R . .
H35B H 1.0007 -0.0857 0.7778 0.043 Uiso 1 1 calc R . .
C36 C 0.9299(3) -0.09518(10) 0.67060(18) 0.0396(7) Uani 1 1 d . . .
H36A H 0.8815 -0.1179 0.6842 0.048 Uiso 1 1 calc R . .
H36B H 0.9921 -0.1096 0.6545 0.048 Uiso 1 1 calc R . .
C37 C 0.8705(3) -0.06843(10) 0.60809(17) 0.0387(7) Uani 1 1 d . . .
H37A H 0.8406 -0.0879 0.5677 0.046 Uiso 1 1 calc R . .
H37B H 0.9216 -0.0485 0.5899 0.046 Uiso 1 1 calc R . .
C38 C 0.88086(18) 0.25268(8) 0.68010(13) 0.0177(5) Uani 1 1 d . . .
C39 C 1.05862(19) 0.22374(8) 0.67033(14) 0.0207(5) Uani 1 1 d . . .
C40 C 1.0713(2) 0.22815(8) 0.59670(14) 0.0239(5) Uani 1 1 d . . .
C41 C 1.1742(2) 0.22453(9) 0.57921(16) 0.0310(6) Uani 1 1 d . . .
H41 H 1.1836 0.2271 0.5298 0.037 Uiso 1 1 calc R . .
C42 C 1.2631(2) 0.21737(10) 0.63163(18) 0.0372(7) Uani 1 1 d . . .
H42 H 1.3324 0.2152 0.6183 0.045 Uiso 1 1 calc R . .
C43 C 1.2501(2) 0.21346(9) 0.70317(16) 0.0308(6) Uani 1 1 d . . .
H43 H 1.3113 0.2089 0.7392 0.037 Uiso 1 1 calc R . .
C44 C 1.14914(19) 0.21602(8) 0.72390(14) 0.0231(5) Uani 1 1 d . . .
C45 C 0.9756(2) 0.23492(9) 0.53699(14) 0.0271(6) Uani 1 1 d . . .
H45 H 0.9242 0.2543 0.5571 0.033 Uiso 1 1 calc R . .
C46 C 0.9171(3) 0.19267(11) 0.51576(19) 0.0488(9) Uani 1 1 d . . .
H46A H 0.9642 0.1733 0.4937 0.073 Uiso 1 1 calc R . .
H46B H 0.8522 0.1985 0.4808 0.073 Uiso 1 1 calc R . .
H46C H 0.8973 0.1790 0.5592 0.073 Uiso 1 1 calc R . .
C47 C 1.0043(3) 0.25663(12) 0.46933(16) 0.0416(8) Uani 1 1 d . . .
H47A H 1.0471 0.2825 0.4835 0.062 Uiso 1 1 calc R . .
H47B H 0.9384 0.2648 0.4369 0.062 Uiso 1 1 calc R . .
H47C H 1.0457 0.2366 0.4441 0.062 Uiso 1 1 calc R . .
C48 C 1.1362(2) 0.20828(9) 0.80251(15) 0.0266(6) Uani 1 1 d . . .
H48 H 1.0701 0.2238 0.8115 0.032 Uiso 1 1 calc R . .
C49 C 1.1202(2) 0.16006(10) 0.81547(17) 0.0364(7) Uani 1 1 d . . .
H49A H 1.0606 0.1492 0.7798 0.055 Uiso 1 1 calc R . .
H49B H 1.1039 0.1557 0.8647 0.055 Uiso 1 1 calc R . .
H49C H 1.1859 0.1444 0.8102 0.055 Uiso 1 1 calc R . .
C50 C 1.2304(3) 0.22470(11) 0.85787(17) 0.0415(8) Uani 1 1 d . . .
H50A H 1.2945 0.2076 0.8540 0.062 Uiso 1 1 calc R . .
H50B H 1.2129 0.2219 0.9071 0.062 Uiso 1 1 calc R . .
H50C H 1.2441 0.2551 0.8479 0.062 Uiso 1 1 calc R . .
C51 C 0.69055(19) 0.25995(8) 0.69076(14) 0.0200(5) Uani 1 1 d . . .
C52 C 0.68481(19) 0.27351(8) 0.76254(14) 0.0217(5) Uani 1 1 d . . .
C53 C 0.5892(2) 0.29112(9) 0.77762(15) 0.0274(6) Uani 1 1 d . . .
H53 H 0.5849 0.3003 0.8257 0.033 Uiso 1 1 calc R . .
C54 C 0.5004(2) 0.29557(10) 0.72413(16) 0.0320(6) Uani 1 1 d . . .
H54 H 0.4360 0.3078 0.7355 0.038 Uiso 1 1 calc R . .
C55 C 0.5060(2) 0.28220(9) 0.65429(15) 0.0280(6) Uani 1 1 d . . .
H55 H 0.4450 0.2855 0.6176 0.034 Uiso 1 1 calc R . .
C56 C 0.59902(19) 0.26391(8) 0.63611(14) 0.0216(5) Uani 1 1 d . . .
C57 C 0.7790(2) 0.26733(9) 0.82363(14) 0.0252(6) Uani 1 1 d . . .
H57 H 0.8464 0.2689 0.8019 0.030 Uiso 1 1 calc R . .
C58 C 0.7860(2) 0.30180(10) 0.88355(15) 0.0325(6) Uani 1 1 d . . .
H58A H 0.7810 0.3306 0.8614 0.049 Uiso 1 1 calc R . .
H58B H 0.8545 0.2990 0.9163 0.049 Uiso 1 1 calc R . .
H58C H 0.7269 0.2978 0.9112 0.049 Uiso 1 1 calc R . .
C59 C 0.7748(2) 0.22287(10) 0.85868(16) 0.0359(7) Uani 1 1 d . . .
H59A H 0.7144 0.2218 0.8858 0.054 Uiso 1 1 calc R . .
H59B H 0.8418 0.2176 0.8920 0.054 Uiso 1 1 calc R . .
H59C H 0.7654 0.2007 0.8207 0.054 Uiso 1 1 calc R . .
C60 C 0.6015(2) 0.24648(9) 0.56008(14) 0.0254(6) Uani 1 1 d . . .
H60 H 0.6766 0.2497 0.5500 0.030 Uiso 1 1 calc R . .
C61 C 0.5745(3) 0.19845(10) 0.55603(16) 0.0361(7) Uani 1 1 d . . .
H61A H 0.5004 0.1943 0.5643 0.054 Uiso 1 1 calc R . .
H61B H 0.6234 0.1829 0.5933 0.054 Uiso 1 1 calc R . .
H61C H 0.5821 0.1874 0.5079 0.054 Uiso 1 1 calc R . .
C62 C 0.5280(3) 0.27026(11) 0.50003(17) 0.0417(8) Uani 1 1 d . . .
H62A H 0.5384 0.2588 0.4526 0.063 Uiso 1 1 calc R . .
H62B H 0.5451 0.3011 0.5024 0.063 Uiso 1 1 calc R . .
H62C H 0.4531 0.2661 0.5065 0.063 Uiso 1 1 calc R . .
C63 C 1.00381(19) 0.31294(8) 0.72333(14) 0.0223(5) Uani 1 1 d . . .
H63 H 1.0330 0.2878 0.7538 0.027 Uiso 1 1 calc R . .
C64 C 0.9814(2) 0.34774(9) 0.77740(15) 0.0297(6) Uani 1 1 d . . .
H64A H 0.9630 0.3752 0.7513 0.036 Uiso 1 1 calc R . .
H64B H 0.9196 0.3390 0.8008 0.036 Uiso 1 1 calc R . .
C65 C 1.0804(2) 0.35413(11) 0.83549(17) 0.0402(7) Uani 1 1 d . . .
H65A H 1.0656 0.3769 0.8698 0.048 Uiso 1 1 calc R . .
H65B H 1.0958 0.3270 0.8634 0.048 Uiso 1 1 calc R . .
C66 C 1.1778(2) 0.36681(10) 0.80155(18) 0.0393(7) Uani 1 1 d . . .
H66A H 1.1669 0.3961 0.7805 0.047 Uiso 1 1 calc R . .
H66B H 1.2419 0.3676 0.8398 0.047 Uiso 1 1 calc R . .
C67 C 1.1970(2) 0.33532(9) 0.74240(17) 0.0325(7) Uani 1 1 d . . .
H67A H 1.2198 0.3072 0.7649 0.039 Uiso 1 1 calc R . .
H67B H 1.2558 0.3463 0.7181 0.039 Uiso 1 1 calc R . .
C68 C 1.0967(2) 0.32863(9) 0.68535(15) 0.0265(6) Uani 1 1 d . . .
H68A H 1.1116 0.3070 0.6491 0.032 Uiso 1 1 calc R . .
H68B H 1.0767 0.3561 0.6596 0.032 Uiso 1 1 calc R . .
C69 C 0.8325(2) 0.32477(8) 0.62648(14) 0.0216(5) Uani 1 1 d . . .
H69 H 0.7799 0.3048 0.5976 0.026 Uiso 1 1 calc R . .
C70 C 0.8883(2) 0.34853(9) 0.57057(15) 0.0280(6) Uani 1 1 d . . .
H70A H 0.9333 0.3721 0.5948 0.034 Uiso 1 1 calc R . .
H70B H 0.9356 0.3283 0.5494 0.034 Uiso 1 1 calc R . .
C71 C 0.8046(3) 0.36710(10) 0.51023(15) 0.0362(7) Uani 1 1 d . . .
H71A H 0.8413 0.3826 0.4747 0.043 Uiso 1 1 calc R . .
H71B H 0.7626 0.3432 0.4843 0.043 Uiso 1 1 calc R . .
C72 C 0.7292(3) 0.39787(10) 0.54056(16) 0.0382(7) Uani 1 1 d . . .
H72A H 0.6717 0.4070 0.5010 0.046 Uiso 1 1 calc R . .
H72B H 0.7694 0.4240 0.5597 0.046 Uiso 1 1 calc R . .
C73 C 0.6794(2) 0.37685(9) 0.60093(16) 0.0330(7) Uani 1 1 d . . .
H73A H 0.6304 0.3535 0.5800 0.040 Uiso 1 1 calc R . .
H73B H 0.6365 0.3986 0.6226 0.040 Uiso 1 1 calc R . .
C74 C 0.7643(2) 0.35800(9) 0.66062(14) 0.0255(6) Uani 1 1 d . . .
H74A H 0.7289 0.3438 0.6982 0.031 Uiso 1 1 calc R . .
H74B H 0.8108 0.3814 0.6842 0.031 Uiso 1 1 calc R . .
C75 C 1.1450(3) 0.37052(14) 0.4880(2) 0.0582(10) Uani 1 1 d . . .
H75 H 1.1044 0.3530 0.4517 0.070 Uiso 1 1 calc R . .
C76 C 1.2349(3) 0.35404(13) 0.5302(2) 0.0566(10) Uani 1 1 d . . .
H76 H 1.2563 0.3251 0.5234 0.068 Uiso 1 1 calc R . .
C77 C 1.2943(3) 0.37965(13) 0.5828(2) 0.0524(9) Uani 1 1 d . . .
H77 H 1.3569 0.3684 0.6118 0.063 Uiso 1 1 calc R . .
C78 C 1.2629(3) 0.42115(14) 0.5929(2) 0.0586(10) Uani 1 1 d . . .
H78 H 1.3036 0.4386 0.6291 0.070 Uiso 1 1 calc R . .
C79 C 1.1725(3) 0.43764(14) 0.5508(2) 0.0594(10) Uani 1 1 d . . .
H79 H 1.1506 0.4664 0.5581 0.071 Uiso 1 1 calc R . .
C80 C 1.1137(3) 0.41226(14) 0.4981(2) 0.0577(10) Uani 1 1 d . . .
H80 H 1.0516 0.4236 0.4687 0.069 Uiso 1 1 calc R . .

loop_
_atom_site_aniso_label
_atom_site_aniso_U_11
_atom_site_aniso_U_22
_atom_site_aniso_U_33
_atom_site_aniso_U_23
_atom_site_aniso_U_13
_atom_site_aniso_U_12
Eu1 0.02029(8) 0.01690(8) 0.06450(12) 0.00391(7) 0.00391(6) -0.00089(5)
N1 0.0155(10) 0.0177(10) 0.0241(11) -0.0003(9) 0.0023(8) -0.0001(8)
N2 0.0169(10) 0.0192(11) 0.0225(11) 0.0014(9) 0.0034(8) 0.0007(8)
N3 0.0195(10) 0.0170(10) 0.0251(11) 0.0009(9) 0.0045(8) -0.0001(8)
N4 0.0148(10) 0.0206(11) 0.0242(11) 0.0016(9) 0.0032(8) 0.0014(8)
N5 0.0146(9) 0.0206(11) 0.0191(10) -0.0010(8) 0.0017(8) 0.0005(8)
N6 0.0181(10) 0.0177(11) 0.0224(11) 0.0007(9) 0.0001(8) 0.0005(8)
C1 0.0220(12) 0.0176(12) 0.0166(12) -0.0024(10) 0.0064(9) 0.0001(10)
C2 0.0186(12) 0.0162(12) 0.0255(13) 0.0021(10) 0.0005(10) -0.0014(9)
C3 0.0195(12) 0.0210(13) 0.0302(14) 0.0024(11) 0.0035(10) -0.0005(10)
C4 0.0174(13) 0.0366(17) 0.0424(17) 0.0002(14) 0.0012(12) 0.0005(11)
C5 0.0202(14) 0.0473(19) 0.0435(18) 0.0037(15) -0.0081(12) -0.0035(13)
C6 0.0334(15) 0.0329(16) 0.0292(15) 0.0008(13) -0.0050(12) -0.0052(12)
C7 0.0247(13) 0.0195(13) 0.0277(14) 0.0018(11) 0.0005(11) -0.0018(10)
C8 0.0186(12) 0.0285(15) 0.0336(15) -0.0006(12) 0.0070(11) 0.0012(11)
C9 0.0278(14) 0.0312(16) 0.0432(18) -0.0051(13) 0.0103(13) -0.0020(12)
C10 0.0308(15) 0.0379(17) 0.0461(19) -0.0027(14) 0.0181(13) -0.0003(13)
C11 0.0306(14) 0.0285(15) 0.0201(13) -0.0006(11) 0.0028(11) 0.0024(11)
C12 0.054(2) 0.0403(19) 0.0317(17) -0.0096(14) 0.0023(14) 0.0063(15)
C13 0.0348(16) 0.0391(18) 0.0358(17) 0.0014(14) 0.0121(13) -0.0009(13)
C14 0.0178(12) 0.0162(12) 0.0276(14) -0.0002(10) 0.0007(10) 0.0003(9)
C15 0.0246(13) 0.0197(13) 0.0254(14) -0.0025(11) 0.0008(10) -0.0003(10)
C16 0.0331(15) 0.0275(15) 0.0281(15) -0.0016(12) -0.0069(12) 0.0018(12)
C17 0.0237(14) 0.0357(17) 0.0439(18) -0.0032(14) -0.0068(12) 0.0080(12)
C18 0.0215(13) 0.0326(16) 0.0438(18) -0.0048(13) 0.0048(12) 0.0052(11)
C19 0.0213(12) 0.0208(13) 0.0314(15) -0.0027(11) 0.0034(11) 0.0006(10)
C20 0.0289(14) 0.0351(16) 0.0250(14) -0.0019(12) 0.0040(11) -0.0006(12)
C21 0.0480(19) 0.0431(19) 0.0399(18) -0.0095(15) 0.0180(15) 0.0039(15)
C22 0.0464(19) 0.057(2) 0.0294(17) 0.0054(15) 0.0047(14) -0.0066(16)
C23 0.0239(13) 0.0337(16) 0.0335(16) -0.0017(13) 0.0100(11) 0.0030(11)
C24 0.0440(18) 0.0349(17) 0.0466(19) 0.0077(15) 0.0154(15) 0.0016(14)
C25 0.0498(19) 0.0445(19) 0.0393(18) -0.0047(15) 0.0216(15) 0.0087(15)
C26 0.0227(12) 0.0194(13) 0.0266(14) 0.0017(11) 0.0047(10) -0.0021(10)
C27 0.0289(14) 0.0331(16) 0.0298(15) 0.0049(12) 0.0052(12) -0.0033(12)
C28 0.0353(15) 0.0364(17) 0.0282(15) 0.0019(13) 0.0120(12) -0.0034(13)
C29 0.0318(15) 0.0339(16) 0.0404(17) -0.0004(13) 0.0156(13) -0.0067(12)
C30 0.0259(14) 0.0409(18) 0.0358(16) -0.0043(14) 0.0050(12) -0.0127(12)
C31 0.0290(14) 0.0335(16) 0.0300(15) -0.0026(12) 0.0063(12) -0.0110(12)
C32 0.0367(15) 0.0237(15) 0.0340(16) -0.0049(12) 0.0003(12) 0.0052(12)
C33 0.0240(13) 0.0172(13) 0.0308(15) -0.0006(11) 0.0050(11) 0.0021(10)
C34 0.0312(14) 0.0218(14) 0.0323(15) 0.0028(12) 0.0030(12) 0.0057(11)
C35 0.0331(15) 0.0284(16) 0.0451(18) 0.0034(13) 0.0017(13) 0.0094(12)
C36 0.0408(17) 0.0256(16) 0.053(2) -0.0032(14) 0.0103(15) 0.0081(13)
C37 0.0480(18) 0.0304(16) 0.0383(18) -0.0083(13) 0.0085(14) 0.0063(14)
C38 0.0194(12) 0.0184(12) 0.0151(12) -0.0004(10) 0.0025(9) 0.0001(9)
C39 0.0170(11) 0.0166(12) 0.0291(14) -0.0017(10) 0.0052(10) 0.0001(9)
C40 0.0221(12) 0.0215(13) 0.0283(14) -0.0016(11) 0.0046(11) -0.0010(10)
C41 0.0293(14) 0.0353(16) 0.0310(15) -0.0023(13) 0.0126(12) 0.0002(12)
C42 0.0197(13) 0.0443(18) 0.0496(19) -0.0027(15) 0.0120(13) 0.0021(12)
C43 0.0181(13) 0.0333(16) 0.0401(17) 0.0008(13) 0.0017(11) 0.0036(11)
C44 0.0184(12) 0.0206(13) 0.0299(14) -0.0004(11) 0.0025(10) 0.0011(10)
C45 0.0278(14) 0.0287(15) 0.0248(14) -0.0022(11) 0.0039(11) 0.0007(11)
C46 0.051(2) 0.0415(19) 0.046(2) 0.0004(16) -0.0154(16) -0.0119(16)
C47 0.0383(17) 0.058(2) 0.0287(16) 0.0062(15) 0.0064(13) 0.0060(15)
C48 0.0214(13) 0.0273(14) 0.0293(15) 0.0021(12) -0.0012(11) 0.0029(11)
C49 0.0361(16) 0.0329(17) 0.0394(17) 0.0056(14) 0.0031(13) -0.0052(13)
C50 0.0446(18) 0.0403(18) 0.0340(17) 0.0066(14) -0.0107(14) -0.0114(14)
C51 0.0168(11) 0.0169(12) 0.0262(14) 0.0028(10) 0.0036(10) 0.0007(9)
C52 0.0208(12) 0.0209(13) 0.0232(13) 0.0015(10) 0.0032(10) 0.0000(10)
C53 0.0297(14) 0.0259(14) 0.0283(15) -0.0007(12) 0.0099(11) 0.0026(11)
C54 0.0216(13) 0.0341(16) 0.0422(17) 0.0017(13) 0.0105(12) 0.0081(11)
C55 0.0170(12) 0.0299(15) 0.0356(16) 0.0038(12) -0.0009(11) 0.0041(11)
C56 0.0189(12) 0.0202(13) 0.0248(13) 0.0013(10) 0.0010(10) -0.0017(10)
C57 0.0245(13) 0.0299(15) 0.0213(13) 0.0005(11) 0.0040(10) -0.0019(11)
C58 0.0364(15) 0.0363(17) 0.0250(15) -0.0048(12) 0.0052(12) -0.0033(13)
C59 0.0399(16) 0.0298(16) 0.0335(16) 0.0048(13) -0.0079(13) -0.0017(13)
C60 0.0212(12) 0.0297(15) 0.0233(14) 0.0024(11) -0.0025(10) -0.0005(11)
C61 0.0451(17) 0.0309(16) 0.0314(16) -0.0067(13) 0.0035(13) 0.0003(13)
C62 0.0492(19) 0.0386(18) 0.0318(17) -0.0009(14) -0.0105(14) 0.0040(15)
C63 0.0205(12) 0.0207(13) 0.0247(13) -0.0007(11) 0.0004(10) -0.0024(10)
C64 0.0277(14) 0.0290(15) 0.0322(15) -0.0062(12) 0.0044(12) -0.0052(11)
C65 0.0424(17) 0.0414(18) 0.0337(17) -0.0115(14) -0.0035(14) -0.0084(14)
C66 0.0318(16) 0.0347(17) 0.0462(19) -0.0026(14) -0.0098(14) -0.0068(13)
C67 0.0218(13) 0.0276(15) 0.0464(18) 0.0061(13) 0.0008(12) -0.0031(11)
C68 0.0230(13) 0.0264(14) 0.0302(15) 0.0000(11) 0.0040(11) -0.0028(11)
C69 0.0229(12) 0.0194(13) 0.0214(13) 0.0012(10) -0.0002(10) 0.0015(10)
C70 0.0330(14) 0.0260(15) 0.0250(14) 0.0048(11) 0.0047(11) 0.0003(11)
C71 0.0506(18) 0.0337(17) 0.0227(15) 0.0056(12) 0.0004(13) 0.0007(14)
C72 0.0472(18) 0.0281(16) 0.0337(17) 0.0059(13) -0.0108(14) 0.0041(13)
C73 0.0335(15) 0.0234(15) 0.0390(17) -0.0013(12) -0.0039(13) 0.0088(12)
C74 0.0295(14) 0.0209(13) 0.0259(14) 0.0001(11) 0.0036(11) 0.0042(11)
C75 0.068(3) 0.058(3) 0.051(2) 0.0016(19) 0.0161(19) -0.020(2)
C76 0.076(3) 0.046(2) 0.054(2) 0.0025(18) 0.031(2) -0.004(2)
C77 0.061(2) 0.057(2) 0.041(2) 0.0090(18) 0.0148(17) -0.0002(19)
C78 0.075(3) 0.059(3) 0.041(2) -0.0041(18) 0.0093(19) -0.004(2)
C79 0.077(3) 0.051(2) 0.054(2) -0.0013(19) 0.023(2) 0.002(2)
C80 0.054(2) 0.071(3) 0.050(2) 0.013(2) 0.0144(18) -0.004(2)

loop_
_atom_type_symbol
_atom_type_description
_atom_type_scat_dispersion_real
_atom_type_scat_dispersion_imag
_atom_type_scat_source
C C 0.0033 0.0016 'International Tables Vol C Tables 4.2.6.8 and 6.1.1.4'
H H 0.0000 0.0000 'International Tables Vol C Tables 4.2.6.8 and 6.1.1.4'
N N 0.0061 0.0033 'International Tables Vol C Tables 4.2.6.8 and 6.1.1.4'
Eu Eu -0.1578 3.6682 'International Tables Vol C Tables 4.2.6.8 and 6.1.1.4'

loop_
_geom_angle_atom_site_label_1
_geom_angle_atom_site_label_2
_geom_angle_atom_site_label_3
_geom_angle
_geom_angle_site_symmetry_1
_geom_angle_site_symmetry_3
_geom_angle_publ_flag
N4 Eu1 N1 167.11(7) . . ?
N4 Eu1 N2 127.47(6) . . ?
N1 Eu1 N2 52.81(6) . . ?
N4 Eu1 N5 52.41(6) . . ?
N1 Eu1 N5 124.12(6) . . ?
N2 Eu1 N5 168.35(6) . . ?
C1 N1 C2 124.9(2) . . ?
C1 N1 Eu1 97.11(14) . . ?
C2 N1 Eu1 131.12(15) . . ?
C1 N2 C14 127.7(2) . . ?
C1 N2 Eu1 96.42(14) . . ?
C14 N2 Eu1 126.93(15) . . ?
C1 N3 C33 119.3(2) . . ?
C1 N3 C26 117.6(2) . . ?
C33 N3 C26 123.1(2) . . ?
C38 N4 C39 125.2(2) . . ?
C38 N4 Eu1 97.74(14) . . ?
C39 N4 Eu1 132.36(16) . . ?
C38 N5 C51 125.4(2) . . ?
C38 N5 Eu1 96.02(14) . . ?
C51 N5 Eu1 126.80(15) . . ?
C38 N6 C69 118.71(19) . . ?
C38 N6 C63 118.1(2) . . ?
C69 N6 C63 123.2(2) . . ?
N2 C1 N1 113.2(2) . . ?
N2 C1 N3 124.2(2) . . ?
N1 C1 N3 122.6(2) . . ?
C7 C2 C3 119.7(2) . . ?
C7 C2 N1 121.9(2) . . ?
C3 C2 N1 118.0(2) . . ?
C4 C3 C2 119.2(3) . . ?
C4 C3 C8 120.2(2) . . ?
C2 C3 C8 120.5(2) . . ?
C5 C4 C3 121.0(3) . . ?
C4 C5 C6 119.9(3) . . ?
C5 C6 C7 121.5(3) . . ?
C6 C7 C2 118.8(3) . . ?
C6 C7 C11 120.7(2) . . ?
C2 C7 C11 120.5(2) . . ?
C3 C8 C9 109.9(2) . . ?
C3 C8 C10 113.9(2) . . ?
C9 C8 C10 109.4(2) . . ?
C7 C11 C13 111.3(2) . . ?
C7 C11 C12 113.6(2) . . ?
C13 C11 C12 109.2(2) . . ?
C15 C14 N2 122.4(2) . . ?
C15 C14 C19 119.6(2) . . ?
N2 C14 C19 117.5(2) . . ?
C16 C15 C14 119.0(2) . . ?
C16 C15 C20 120.3(2) . . ?
C14 C15 C20 120.6(2) . . ?
C17 C16 C15 121.6(3) . . ?
C18 C17 C16 119.7(3) . . ?
C17 C18 C19 121.1(3) . . ?
C18 C19 C14 119.1(3) . . ?
C18 C19 C23 120.5(2) . . ?
C14 C19 C23 120.4(2) . . ?
C15 C20 C22 114.1(2) . . ?
C15 C20 C21 110.8(2) . . ?
C22 C20 C21 109.1(3) . . ?
C19 C23 C24 110.8(2) . . ?
C19 C23 C25 113.0(2) . . ?
C24 C23 C25 109.7(2) . . ?
N3 C26 C31 116.6(2) . . ?
N3 C26 C27 114.9(2) . . ?
C31 C26 C27 108.7(2) . . ?
C28 C27 C26 109.3(2) . . ?
C29 C28 C27 111.4(2) . . ?
C28 C29 C30 111.9(2) . . ?
C29 C30 C31 111.7(2) . . ?
C26 C31 C30 109.1(2) . . ?
C33 C32 C37 109.5(2) . . ?
N3 C33 C34 116.0(2) . . ?
N3 C33 C32 115.1(2) . . ?
C34 C33 C32 108.3(2) . . ?
C33 C34 C35 110.1(2) . . ?
C36 C35 C34 111.1(2) . . ?
C35 C36 C37 111.3(2) . . ?
C36 C37 C32 111.4(3) . . ?
N5 C38 N4 113.2(2) . . ?
N5 C38 N6 123.6(2) . . ?
N4 C38 N6 123.1(2) . . ?
C40 C39 C44 119.8(2) . . ?
C40 C39 N4 121.9(2) . . ?
C44 C39 N4 117.8(2) . . ?
C41 C40 C39 118.3(2) . . ?
C41 C40 C45 120.2(2) . . ?
C39 C40 C45 121.5(2) . . ?
C42 C41 C40 122.0(3) . . ?
C43 C42 C41 119.4(3) . . ?
C42 C43 C44 121.3(3) . . ?
C43 C44 C39 119.2(2) . . ?
C43 C44 C48 120.2(2) . . ?
C39 C44 C48 120.6(2) . . ?
C40 C45 C47 113.6(2) . . ?
C40 C45 C46 111.5(2) . . ?
C47 C45 C46 109.5(3) . . ?
C44 C48 C49 110.1(2) . . ?
C44 C48 C50 113.9(2) . . ?
C49 C48 C50 109.0(2) . . ?
C52 C51 N5 122.0(2) . . ?
C52 C51 C56 119.6(2) . . ?
N5 C51 C56 117.9(2) . . ?
C53 C52 C51 118.9(2) . . ?
C53 C52 C57 119.9(2) . . ?
C51 C52 C57 121.2(2) . . ?
C54 C53 C52 121.5(3) . . ?
C55 C54 C53 119.5(2) . . ?
C54 C55 C56 121.6(2) . . ?
C55 C56 C51 118.9(2) . . ?
C55 C56 C60 120.9(2) . . ?
C51 C56 C60 120.1(2) . . ?
C52 C57 C59 110.9(2) . . ?
C52 C57 C58 113.8(2) . . ?
C59 C57 C58 108.5(2) . . ?
C56 C60 C62 114.3(2) . . ?
C56 C60 C61 110.8(2) . . ?
C62 C60 C61 109.2(2) . . ?
N6 C63 C64 113.5(2) . . ?
N6 C63 C68 117.6(2) . . ?
C64 C63 C68 108.3(2) . . ?
C65 C64 C63 109.9(2) . . ?
C66 C65 C64 111.3(3) . . ?
C67 C66 C65 111.6(2) . . ?
C66 C67 C68 112.4(2) . . ?
C67 C68 C63 109.2(2) . . ?
N6 C69 C70 113.6(2) . . ?
N6 C69 C74 117.6(2) . . ?
C70 C69 C74 107.8(2) . . ?
C71 C70 C69 109.9(2) . . ?
C72 C71 C70 111.4(2) . . ?
C71 C72 C73 111.3(2) . . ?
C72 C73 C74 112.1(2) . . ?
C73 C74 C69 109.1(2) . . ?
C76 C75 C80 120.1(4) . . ?
C75 C76 C77 119.9(4) . . ?
C78 C77 C76 120.0(4) . . ?
C77 C78 C79 120.2(4) . . ?
C78 C79 C80 119.8(4) . . ?
C75 C80 C79 120.0(4) . . ?

loop_
_geom_bond_atom_site_label_1
_geom_bond_atom_site_label_2
_geom_bond_distance
_geom_bond_site_symmetry_2
_geom_bond_publ_flag
Eu1 N4 2.525(2) . ?
Eu1 N1 2.527(2) . ?
Eu1 N2 2.544(2) . ?
Eu1 N5 2.563(2) . ?
N1 C1 1.351(3) . ?
N1 C2 1.417(3) . ?
N2 C1 1.349(3) . ?
N2 C14 1.418(3) . ?
N3 C1 1.400(3) . ?
N3 C33 1.481(3) . ?
N3 C26 1.492(3) . ?
N4 C38 1.345(3) . ?
N4 C39 1.415(3) . ?
N5 C38 1.345(3) . ?
N5 C51 1.415(3) . ?
N6 C38 1.403(3) . ?
N6 C69 1.483(3) . ?
N6 C63 1.488(3) . ?
C2 C7 1.414(4) . ?
C2 C3 1.417(3) . ?
C3 C4 1.396(4) . ?
C3 C8 1.518(4) . ?
C4 C5 1.376(4) . ?
C5 C6 1.386(4) . ?
C6 C7 1.392(4) . ?
C7 C11 1.523(4) . ?
C8 C9 1.524(4) . ?
C8 C10 1.540(4) . ?
C11 C13 1.526(4) . ?
C11 C12 1.528(4) . ?
C14 C15 1.411(4) . ?
C14 C19 1.420(4) . ?
C15 C16 1.392(4) . ?
C15 C20 1.519(4) . ?
C16 C17 1.383(4) . ?
C17 C18 1.379(4) . ?
C18 C19 1.396(4) . ?
C19 C23 1.512(4) . ?
C20 C22 1.527(4) . ?
C20 C21 1.529(4) . ?
C23 C24 1.529(4) . ?
C23 C25 1.534(4) . ?
C26 C31 1.532(4) . ?
C26 C27 1.534(4) . ?
C27 C28 1.531(4) . ?
C28 C29 1.519(4) . ?
C29 C30 1.528(4) . ?
C30 C31 1.536(4) . ?
C32 C33 1.532(4) . ?
C32 C37 1.534(4) . ?
C33 C34 1.530(4) . ?
C34 C35 1.533(4) . ?
C35 C36 1.524(4) . ?
C36 C37 1.526(4) . ?
C39 C40 1.413(4) . ?
C39 C44 1.413(4) . ?
C40 C41 1.394(4) . ?
C40 C45 1.522(4) . ?
C41 C42 1.383(4) . ?
C42 C43 1.374(4) . ?
C43 C44 1.393(4) . ?
C44 C48 1.518(4) . ?
C45 C47 1.522(4) . ?
C45 C46 1.524(4) . ?
C48 C49 1.532(4) . ?
C48 C50 1.533(4) . ?
C51 C52 1.414(4) . ?
C51 C56 1.419(3) . ?
C52 C53 1.394(4) . ?
C52 C57 1.522(3) . ?
C53 C54 1.384(4) . ?
C54 C55 1.378(4) . ?
C55 C56 1.394(4) . ?
C56 C60 1.521(4) . ?
C57 C59 1.529(4) . ?
C57 C58 1.537(4) . ?
C60 C62 1.525(4) . ?
C60 C61 1.526(4) . ?
C63 C64 1.533(4) . ?
C63 C68 1.542(4) . ?
C64 C65 1.531(4) . ?
C65 C66 1.522(4) . ?
C66 C67 1.520(4) . ?
C67 C68 1.532(4) . ?
C69 C70 1.536(4) . ?
C69 C74 1.543(4) . ?
C70 C71 1.528(4) . ?
C71 C72 1.519(4) . ?
C72 C73 1.520(4) . ?
C73 C74 1.532(4) . ?
C75 C76 1.373(6) . ?
C75 C80 1.374(6) . ?
C76 C77 1.385(5) . ?
C77 C78 1.368(5) . ?
C78 C79 1.376(6) . ?
C79 C80 1.380(6) . ?
